data_7232473
loop_
_publ_author_name
'Koppireddi, Satish'
'Liu, Chuan-Zhi'
'Wang, Hui'
'Zhang, Dan-Wei'
'Li, Zhan-Ting'

_publ_section_title
;
 Halogen and hydrogen bonding-driven self-assembly of supramolecular
 macrocycles and double helices from hydrogen-bonded arylamide foldamers
;
_journal_issue 16
_journal_name_full CrystEngComm
_journal_page_first 2626
_journal_paper_doi 10.1039/C8CE02187B
_journal_volume 21
_journal_year 2019
_chemical_formula_moiety '1.5(C6 F4 I2), C34 H46 N4 O6'
_chemical_formula_sum 'C43 H46 F6 I3 N4 O6'
_chemical_formula_weight 1209.54
_space_group_crystal_system triclinic
_space_group_IT_number 2
_space_group_name_Hall '-P 1'
_space_group_name_H-M_alt 'P -1'
_symmetry_space_group_name_Hall '-P 1'
_symmetry_space_group_name_H-M 'P -1'
_atom_sites_solution_hydrogens geom
_atom_sites_solution_primary direct
_audit_creation_date 2018-03-02
_audit_creation_method
;
Olex2 1.2
(compiled 2017.08.10 svn.r3458 for OlexSys, GUI svn.r5381)
;
_audit_update_record
;
2018-12-26 deposited with the CCDC.    2019-03-06 downloaded from the CCDC.
;
_cell_angle_alpha 116.2490(10)
_cell_angle_beta 96.2380(10)
_cell_angle_gamma 100.8410(10)
_cell_formula_units_Z 2
_cell_length_a 9.3189(3)
_cell_length_b 16.8147(5)
_cell_length_c 18.3190(6)
_cell_measurement_reflns_used 9078
_cell_measurement_temperature 296(2)
_cell_measurement_theta_max 25.13
_cell_measurement_theta_min 2.28
_cell_volume 2467.84(14)
_computing_cell_refinement 'SAINT v7.68A (Bruker, 2009)'
_computing_data_reduction 'SAINT v7.68A (Bruker, 2009)'
_computing_molecular_graphics 'Olex2 (Dolomanov et al., 2009)'
_computing_publication_material 'Olex2 (Dolomanov et al., 2009)'
_computing_structure_refinement 'ShelXL (Sheldrick, 2015)'
_computing_structure_solution 'ShelXS-1997 (Sheldrick, 2008)'
_diffrn_ambient_temperature 296.15
_diffrn_measured_fraction_theta_full 0.991
_diffrn_measured_fraction_theta_max 0.991
_diffrn_measurement_device_type 'Bruker APEX-II CCD'
_diffrn_measurement_method '\f and \w scans'
_diffrn_radiation_monochromator graphite
_diffrn_radiation_type MoK\a
_diffrn_radiation_wavelength 0.71073
_diffrn_reflns_av_R_equivalents 0.0296
_diffrn_reflns_av_unetI/netI 0.0308
_diffrn_reflns_Laue_measured_fraction_full 0.991
_diffrn_reflns_Laue_measured_fraction_max 0.991
_diffrn_reflns_limit_h_max 10
_diffrn_reflns_limit_h_min -11
_diffrn_reflns_limit_k_max 20
_diffrn_reflns_limit_k_min -20
_diffrn_reflns_limit_l_max 21
_diffrn_reflns_limit_l_min -21
_diffrn_reflns_number 28784
_diffrn_reflns_point_group_measured_fraction_full 0.991
_diffrn_reflns_point_group_measured_fraction_max 0.991
_diffrn_reflns_theta_full 25.010
_diffrn_reflns_theta_max 25.010
_diffrn_reflns_theta_min 1.374
_diffrn_standards_number 0
_exptl_absorpt_coefficient_mu 1.969
_exptl_absorpt_correction_T_max 0.7457
_exptl_absorpt_correction_T_min 0.6876
_exptl_absorpt_correction_type none
_exptl_absorpt_process_details
'SADABS-2008/1 (Bruker,2008) was used for absorption correction. wR2(int) was 0.0602 before and 0.0425 after correction. The Ratio of minimum to maximum transmission is 0.9221. The \l/2 correction factor is 0.0015.'
_exptl_crystal_colour 'clear light yellow'
_exptl_crystal_colour_lustre clear
_exptl_crystal_colour_modifier light
_exptl_crystal_colour_primary yellow
_exptl_crystal_density_diffrn 1.628
_exptl_crystal_density_method 'not measured'
_exptl_crystal_description block
_exptl_crystal_F_000 1186
_exptl_crystal_size_max 0.35
_exptl_crystal_size_mid 0.17
_exptl_crystal_size_min 0.14
_refine_diff_density_max 0.847
_refine_diff_density_min -0.651
_refine_diff_density_rms 0.075
_refine_ls_extinction_method none
_refine_ls_goodness_of_fit_ref 1.032
_refine_ls_hydrogen_treatment constr
_refine_ls_matrix_type full
_refine_ls_number_parameters 567
_refine_ls_number_reflns 8618
_refine_ls_number_restraints 6
_refine_ls_restrained_S_all 1.033
_refine_ls_R_factor_all 0.0514
_refine_ls_R_factor_gt 0.0359
_refine_ls_shift/su_max 0.001
_refine_ls_shift/su_mean 0.000
_refine_ls_structure_factor_coef Fsqd
_refine_ls_weighting_details 'w=1/[\s^2^(Fo^2^)+(0.0412P)^2^+2.2823P] where P=(Fo^2^+2Fc^2^)/3'
_refine_ls_weighting_scheme calc
_refine_ls_wR_factor_gt 0.0827
_refine_ls_wR_factor_ref 0.0919
_reflns_Friedel_coverage 0.000
_reflns_number_gt 6635
_reflns_number_total 8618
_reflns_threshold_expression 'I > 2\s(I)'
_cod_data_source_file c8ce02187b2.cif
_cod_data_source_block z
_cod_depositor_comments 'Adding full bibliography for 7232470--7232474.cif.'
_cod_database_code 7232473
_shelx_shelxl_version_number 2016/6
_shelx_space_group_comment
;
The symmetry employed for this shelxl refinement is uniquely defined
by the following loop, which should always be used as a source of
symmetry information in preference to the above space-group names.
They are only intended as comments.
;
_shelx_estimated_absorpt_t_max 0.770
_shelx_estimated_absorpt_t_min 0.546
_olex2_refinement_description
;
1. Fixed Uiso
 At 1.2 times of:
  All C(H) groups, All C(H,H) groups, All N(H) groups
 At 1.5 times of:
  All C(H,H,H) groups
2. Uiso/Uaniso restraints and constraints
C26 \\sim C27: within 2A with sigma of 0.001 and sigma for terminal atoms of
0.002
3.a Ternary CH refined with riding coordinates:
 C18(H18), C22(H22), C26(H26), C30(H30)
3.b Secondary CH2 refined with riding coordinates:
 C17(H17A,H17B), C21(H21A,H21B), C25(H25A,H25B), C29(H29A,H29B)
3.c Aromatic/amide H refined with riding coordinates:
 N2(H2), N3(H3), C1(H1), C4(H4), C5(H5), C6(H6), C7(H7), C10(H10), C12(H12),
 C15(H15)
3.d Idealised Me refined as rotating group:
 C19(H19A,H19B,H19C), C20(H20A,H20B,H20C), C23(H23A,H23B,H23C), C24(H24A,H24B,
 H24C), C27(H27A,H27B,H27C), C28(H28A,H28B,H28C), C31(H31A,H31B,H31C), C32(H32A,
 H32B,H32C)
;
_olex2_submission_special_instructions 'No special instructions were received'

loop_
_space_group_symop_operation_xyz
'x, y, z'
'-x, -y, -z'

loop_
_atom_site_label
_atom_site_type_symbol
_atom_site_fract_x
_atom_site_fract_y
_atom_site_fract_z
_atom_site_U_iso_or_equiv
_atom_site_adp_type
_atom_site_occupancy
_atom_site_site_symmetry_order
_atom_site_calc_flag
_atom_site_refinement_flags_posn
_atom_site_refinement_flags_adp
I1 I -0.00462(3) 0.83985(2) 0.04699(2) 0.05638(10) Uani 1 1 d . .
I2 I -0.15178(4) 0.63079(2) 0.29898(2) 0.06096(11) Uani 1 1 d . .
F1 F -0.0554(4) 0.62876(18) 0.01357(17) 0.0760(8) Uani 1 1 d . .
F2 F -0.0988(4) 0.55310(18) 0.11149(19) 0.0849(9) Uani 1 1 d . .
F3 F -0.1365(5) 0.8328(2) 0.32283(19) 0.1030(12) Uani 1 1 d . .
F4 F -0.0734(5) 0.9127(2) 0.2292(2) 0.1011(11) Uani 1 1 d . .
C35 C -0.0611(5) 0.7743(3) 0.1188(3) 0.0513(11) Uani 1 1 d . .
C36 C -0.0822(6) 0.8226(3) 0.1981(3) 0.0637(13) Uani 1 1 d . .
C37 C -0.1111(6) 0.7816(3) 0.2470(3) 0.0641(13) Uani 1 1 d . .
C38 C -0.1165(5) 0.6902(3) 0.2207(3) 0.0530(11) Uani 1 1 d . .
C39 C -0.0943(5) 0.6424(3) 0.1418(3) 0.0530(11) Uani 1 1 d . .
C40 C -0.0704(5) 0.6823(3) 0.0917(3) 0.0527(11) Uani 1 1 d . .
I3 I 0.05017(4) 0.84361(2) 0.57005(2) 0.06782(12) Uani 1 1 d . .
F5 F 0.2156(4) 0.9124(3) 0.4566(2) 0.1048(12) Uani 1 1 d . .
F6 F -0.1771(4) 0.9684(2) 0.5963(2) 0.0960(10) Uani 1 1 d . .
C41 C 0.1094(6) 0.9557(3) 0.4792(3) 0.0657(13) Uani 1 1 d . .
C42 C 0.0203(6) 0.9368(3) 0.5279(3) 0.0567(12) Uani 1 1 d . .
C43 C -0.0888(6) 0.9820(4) 0.5480(3) 0.0674(14) Uani 1 1 d . .
O1 O -0.3013(4) 0.4390(2) 0.55459(18) 0.0608(8) Uani 1 1 d . .
O2 O 0.1004(4) 0.7098(2) 0.63227(19) 0.0644(9) Uani 1 1 d . .
O3 O -0.0687(3) 0.5637(2) 0.74962(19) 0.0624(9) Uani 1 1 d . .
O4 O 0.3662(3) 0.7291(2) 0.97271(18) 0.0579(8) Uani 1 1 d . .
O5 O 0.5402(4) 0.8618(2) 0.84583(18) 0.0655(9) Uani 1 1 d . .
O6 O 0.6031(3) 0.9479(2) 1.13877(17) 0.0581(8) Uani 1 1 d . .
N1 N -0.1985(5) 0.5539(3) 0.4034(2) 0.0623(10) Uani 1 1 d . .
N2 N -0.0648(4) 0.5810(2) 0.6123(2) 0.0509(9) Uani 1 1 d . .
H2 H -0.091106 0.548115 0.636026 0.061 Uiso 1 1 calc R .
N3 N 0.5427(4) 0.8778(2) 0.97489(19) 0.0474(8) Uani 1 1 d . .
H3 H 0.497638 0.855037 1.002663 0.057 Uiso 1 1 calc R .
N4 N 0.8804(4) 1.0671(3) 1.0338(2) 0.0574(10) Uani 1 1 d . .
C1 C -0.1161(5) 0.5857(3) 0.4794(3) 0.0555(11) Uani 1 1 d . .
H1 H -0.031703 0.634773 0.497936 0.067 Uiso 1 1 calc R .
C2 C -0.1489(5) 0.5498(3) 0.5322(2) 0.0450(10) Uani 1 1 d . .
C3 C -0.2736(5) 0.4742(3) 0.5025(3) 0.0510(11) Uani 1 1 d . .
C4 C -0.3571(6) 0.4401(3) 0.4227(3) 0.0621(12) Uani 1 1 d . .
H4 H -0.439731 0.389367 0.400703 0.075 Uiso 1 1 calc R .
C5 C -0.3149(6) 0.4830(4) 0.3769(3) 0.0648(13) Uani 1 1 d . .
H5 H -0.372468 0.460409 0.323653 0.078 Uiso 1 1 calc R .
C6 C 0.9092(5) 1.0978(3) 1.1153(3) 0.0582(12) Uani 1 1 d . .
H6 H 0.993333 1.146538 1.147618 0.070 Uiso 1 1 calc R .
C7 C 0.8226(5) 1.0622(3) 1.1547(3) 0.0536(11) Uani 1 1 d . .
H7 H 0.847169 1.086845 1.212399 0.064 Uiso 1 1 calc R .
C8 C 0.6988(5) 0.9895(3) 1.1083(3) 0.0468(10) Uani 1 1 d . .
C9 C 0.6674(4) 0.9531(3) 1.0211(2) 0.0422(9) Uani 1 1 d . .
C10 C 0.7624(5) 0.9961(3) 0.9881(3) 0.0520(11) Uani 1 1 d . .
H10 H 0.742120 0.973652 0.930672 0.062 Uiso 1 1 calc R .
C11 C 0.1265(4) 0.6700(3) 0.7406(2) 0.0399(9) Uani 1 1 d . .
C12 C 0.2629(4) 0.7353(3) 0.7796(2) 0.0427(9) Uani 1 1 d . .
H12 H 0.303046 0.765415 0.751381 0.051 Uiso 1 1 calc R .
C13 C 0.3441(4) 0.7590(3) 0.8578(2) 0.0404(9) Uani 1 1 d . .
C14 C 0.2835(4) 0.7104(3) 0.8980(2) 0.0422(9) Uani 1 1 d . .
C15 C 0.1485(5) 0.6455(3) 0.8615(3) 0.0469(10) Uani 1 1 d . .
H15 H 0.110038 0.613510 0.888606 0.056 Uiso 1 1 calc R .
C16 C 0.0683(4) 0.6267(3) 0.7849(3) 0.0442(9) Uani 1 1 d . .
C17 C -0.4231(6) 0.3554(3) 0.5224(3) 0.0665(13) Uani 1 1 d . .
H17A H -0.405584 0.307441 0.472571 0.080 Uiso 1 1 calc R .
H17B H -0.517035 0.367268 0.507658 0.080 Uiso 1 1 calc R .
C18 C -0.4319(6) 0.3248(3) 0.5867(3) 0.0686(14) Uani 1 1 d . .
H18 H -0.452152 0.373877 0.635592 0.082 Uiso 1 1 calc R .
C19 C -0.2875(8) 0.3077(5) 0.6140(5) 0.113(2) Uani 1 1 d . .
H19A H -0.270978 0.255105 0.568834 0.169 Uiso 1 1 calc GR .
H19B H -0.293394 0.296400 0.660747 0.169 Uiso 1 1 calc GR .
H19C H -0.206052 0.360599 0.629864 0.169 Uiso 1 1 calc GR .
C20 C -0.5638(8) 0.2402(4) 0.5531(4) 0.107(2) Uani 1 1 d . .
H20A H -0.652667 0.253378 0.534925 0.160 Uiso 1 1 calc GR .
H20B H -0.577767 0.223760 0.596360 0.160 Uiso 1 1 calc GR .
H20C H -0.544131 0.189959 0.506980 0.160 Uiso 1 1 calc GR .
C21 C -0.1678(5) 0.5522(4) 0.8021(3) 0.0726(15) Uani 1 1 d . .
H21A H -0.118555 0.592396 0.860220 0.087 Uiso 1 1 calc R .
H21B H -0.188852 0.489327 0.792712 0.087 Uiso 1 1 calc R .
C22 C -0.3107(7) 0.5741(4) 0.7843(4) 0.0810(16) Uani 1 1 d . .
H22 H -0.356203 0.531156 0.725417 0.097 Uiso 1 1 calc R .
C23 C -0.2940(9) 0.6667(5) 0.7929(6) 0.131(3) Uani 1 1 d . .
H23A H -0.236397 0.711606 0.847476 0.196 Uiso 1 1 calc GR .
H23B H -0.391041 0.677047 0.785187 0.196 Uiso 1 1 calc GR .
H23C H -0.243552 0.671894 0.751561 0.196 Uiso 1 1 calc GR .
C24 C -0.4164(8) 0.5516(7) 0.8328(5) 0.134(3) Uani 1 1 d . .
H24A H -0.438093 0.487045 0.815920 0.202 Uiso 1 1 calc GR .
H24B H -0.507566 0.567260 0.822296 0.202 Uiso 1 1 calc GR .
H24C H -0.371184 0.586116 0.891276 0.202 Uiso 1 1 calc GR .
C25 C 0.3053(6) 0.6851(4) 1.0183(3) 0.0795(17) Uani 1 1 d . .
H25A H 0.260758 0.620282 0.980264 0.095 Uiso 1 1 calc R .
H25B H 0.226726 0.711659 1.041663 0.095 Uiso 1 1 calc R .
C26 C 0.4161(8) 0.6945(6) 1.0842(5) 0.123(2) Uani 1 1 d . U
H26 H 0.462620 0.760572 1.118695 0.148 Uiso 1 1 calc R .
C27 C 0.3420(8) 0.6625(6) 1.1397(5) 0.131(2) Uani 1 1 d . U
H27A H 0.274995 0.698977 1.163351 0.197 Uiso 1 1 calc GR .
H27B H 0.417244 0.669107 1.183729 0.197 Uiso 1 1 calc GR .
H27C H 0.286785 0.599038 1.107336 0.197 Uiso 1 1 calc GR .
C28 C 0.5369(9) 0.6524(7) 1.0598(5) 0.152(4) Uani 1 1 d . .
H28A H 0.497485 0.586937 1.027924 0.229 Uiso 1 1 calc GR .
H28B H 0.608481 0.667172 1.108748 0.229 Uiso 1 1 calc GR .
H28C H 0.584951 0.675367 1.026550 0.229 Uiso 1 1 calc GR .
C29 C 0.6204(6) 0.9939(4) 1.2292(3) 0.0689(14) Uani 1 1 d . .
H29A H 0.612579 1.056373 1.248376 0.083 Uiso 1 1 calc R .
H29B H 0.718249 0.996332 1.255669 0.083 Uiso 1 1 calc R .
C30 C 0.5013(6) 0.9422(4) 1.2521(3) 0.0789(16) Uani 1 1 d . .
H30 H 0.507988 0.878569 1.229599 0.095 Uiso 1 1 calc R .
C31 C 0.5296(10) 0.9854(7) 1.3477(4) 0.158(4) Uani 1 1 d . .
H31A H 0.623743 0.979510 1.368669 0.238 Uiso 1 1 calc GR .
H31B H 0.450736 0.954404 1.363051 0.238 Uiso 1 1 calc GR .
H31C H 0.531790 1.049359 1.371007 0.238 Uiso 1 1 calc GR .
C32 C 0.3508(8) 0.9415(7) 1.2172(5) 0.132(3) Uani 1 1 d . .
H32A H 0.342146 1.003501 1.239007 0.197 Uiso 1 1 calc GR .
H32B H 0.276912 0.906858 1.232162 0.197 Uiso 1 1 calc GR .
H32C H 0.335158 0.913821 1.157510 0.197 Uiso 1 1 calc GR .
C33 C 0.0530(5) 0.6562(3) 0.6574(2) 0.0437(9) Uani 1 1 d . .
C34 C 0.4841(5) 0.8363(3) 0.8921(2) 0.0436(9) Uani 1 1 d . .

loop_
_atom_site_aniso_label
_atom_site_aniso_U_11
_atom_site_aniso_U_22
_atom_site_aniso_U_33
_atom_site_aniso_U_23
_atom_site_aniso_U_13
_atom_site_aniso_U_12
I1 0.06040(19) 0.05417(18) 0.0572(2) 0.03123(16) 0.00968(15) 0.01020(14)
I2 0.0646(2) 0.0709(2) 0.04837(19) 0.03436(16) 0.00253(15) 0.00991(16)
F1 0.110(2) 0.0600(17) 0.0562(17) 0.0240(14) 0.0356(17) 0.0173(16)
F2 0.137(3) 0.0502(16) 0.075(2) 0.0329(15) 0.0381(19) 0.0253(17)
F3 0.182(4) 0.072(2) 0.0538(19) 0.0232(17) 0.043(2) 0.039(2)
F4 0.172(4) 0.0590(19) 0.082(2) 0.0329(17) 0.047(2) 0.043(2)
C35 0.051(3) 0.054(3) 0.050(3) 0.027(2) 0.010(2) 0.011(2)
C36 0.085(4) 0.046(3) 0.059(3) 0.023(2) 0.017(3) 0.019(2)
C37 0.083(4) 0.058(3) 0.042(3) 0.018(2) 0.012(2) 0.014(3)
C38 0.052(3) 0.056(3) 0.047(3) 0.026(2) 0.003(2) 0.006(2)
C39 0.061(3) 0.048(3) 0.049(3) 0.023(2) 0.013(2) 0.012(2)
C40 0.054(3) 0.051(3) 0.047(3) 0.021(2) 0.011(2) 0.009(2)
I3 0.0863(3) 0.0573(2) 0.0582(2) 0.03303(17) 0.00615(17) 0.00606(17)
F5 0.121(3) 0.124(3) 0.133(3) 0.091(3) 0.073(3) 0.070(3)
F6 0.114(3) 0.112(3) 0.110(3) 0.081(2) 0.060(2) 0.040(2)
C41 0.075(3) 0.061(3) 0.069(3) 0.037(3) 0.020(3) 0.017(3)
C42 0.074(3) 0.045(2) 0.045(3) 0.023(2) 0.006(2) 0.002(2)
C43 0.073(3) 0.069(3) 0.065(3) 0.040(3) 0.019(3) 0.005(3)
O1 0.068(2) 0.0549(18) 0.0431(17) 0.0231(15) -0.0030(15) -0.0113(15)
O2 0.074(2) 0.0636(19) 0.0538(19) 0.0417(17) -0.0086(16) -0.0077(17)
O3 0.0534(18) 0.080(2) 0.0505(19) 0.0412(18) -0.0023(15) -0.0093(16)
O4 0.0526(18) 0.075(2) 0.0496(18) 0.0435(17) -0.0045(14) -0.0023(15)
O5 0.073(2) 0.068(2) 0.0392(17) 0.0254(16) 0.0071(15) -0.0143(17)
O6 0.065(2) 0.0574(18) 0.0356(16) 0.0170(15) 0.0059(14) -0.0033(15)
N1 0.081(3) 0.063(2) 0.041(2) 0.029(2) -0.002(2) 0.011(2)
N2 0.064(2) 0.049(2) 0.0320(19) 0.0217(17) -0.0041(17) -0.0003(18)
N3 0.052(2) 0.051(2) 0.0310(18) 0.0199(16) 0.0022(16) -0.0024(17)
N4 0.059(2) 0.051(2) 0.057(3) 0.028(2) 0.007(2) 0.0016(19)
C1 0.071(3) 0.050(3) 0.040(3) 0.023(2) 0.002(2) 0.006(2)
C2 0.053(2) 0.042(2) 0.034(2) 0.0162(19) -0.0001(19) 0.0090(19)
C3 0.061(3) 0.050(2) 0.036(2) 0.020(2) 0.001(2) 0.008(2)
C4 0.062(3) 0.059(3) 0.049(3) 0.021(2) -0.007(2) 0.002(2)
C5 0.076(3) 0.073(3) 0.040(3) 0.027(3) -0.002(2) 0.015(3)
C6 0.055(3) 0.046(3) 0.057(3) 0.018(2) 0.000(2) 0.000(2)
C7 0.059(3) 0.046(2) 0.038(2) 0.012(2) 0.000(2) 0.003(2)
C8 0.052(2) 0.042(2) 0.040(2) 0.018(2) 0.006(2) 0.006(2)
C9 0.045(2) 0.040(2) 0.039(2) 0.0180(19) 0.0048(18) 0.0095(18)
C10 0.058(3) 0.050(3) 0.043(2) 0.023(2) 0.006(2) 0.003(2)
C11 0.048(2) 0.039(2) 0.033(2) 0.0179(18) 0.0073(18) 0.0097(18)
C12 0.051(2) 0.040(2) 0.039(2) 0.0220(19) 0.0091(19) 0.0083(19)
C13 0.048(2) 0.039(2) 0.031(2) 0.0166(18) 0.0051(18) 0.0084(18)
C14 0.043(2) 0.051(2) 0.040(2) 0.028(2) 0.0083(19) 0.0136(19)
C15 0.048(2) 0.051(2) 0.045(2) 0.031(2) 0.003(2) 0.003(2)
C16 0.045(2) 0.043(2) 0.043(2) 0.022(2) 0.0049(19) 0.0061(19)
C17 0.066(3) 0.061(3) 0.054(3) 0.023(3) 0.001(2) -0.007(2)
C18 0.075(4) 0.059(3) 0.065(3) 0.030(3) 0.015(3) 0.004(3)
C19 0.107(5) 0.115(5) 0.158(7) 0.098(6) 0.030(5) 0.036(4)
C20 0.113(5) 0.083(4) 0.099(5) 0.039(4) 0.026(4) -0.020(4)
C21 0.052(3) 0.107(4) 0.075(4) 0.069(3) 0.000(3) -0.004(3)
C22 0.079(4) 0.097(4) 0.075(4) 0.044(3) 0.021(3) 0.028(3)
C23 0.119(6) 0.095(5) 0.180(8) 0.067(6) 0.024(6) 0.033(5)
C24 0.086(5) 0.239(10) 0.135(7) 0.125(7) 0.056(5) 0.056(6)
C25 0.059(3) 0.127(5) 0.083(4) 0.084(4) 0.008(3) 0.008(3)
C26 0.106(4) 0.202(6) 0.143(5) 0.147(5) 0.037(4) 0.043(4)
C27 0.112(4) 0.208(6) 0.147(5) 0.144(5) 0.036(4) 0.042(4)
C28 0.102(6) 0.278(12) 0.133(7) 0.127(8) 0.026(5) 0.099(7)
C29 0.074(3) 0.078(3) 0.037(3) 0.020(2) 0.009(2) 0.003(3)
C30 0.078(4) 0.090(4) 0.054(3) 0.031(3) 0.010(3) -0.002(3)
C31 0.134(7) 0.227(10) 0.060(4) 0.053(5) 0.022(4) -0.033(7)
C32 0.073(5) 0.196(9) 0.109(6) 0.063(6) 0.019(4) 0.023(5)
C33 0.049(2) 0.045(2) 0.037(2) 0.021(2) 0.0051(19) 0.0108(19)
C34 0.048(2) 0.046(2) 0.037(2) 0.020(2) 0.0087(19) 0.0117(19)

loop_
_atom_type_symbol
_atom_type_description
_atom_type_scat_dispersion_real
_atom_type_scat_dispersion_imag
_atom_type_scat_source
C C 0.0033 0.0016 'International Tables Vol C Tables 4.2.6.8 and 6.1.1.4'
H H 0.0000 0.0000 'International Tables Vol C Tables 4.2.6.8 and 6.1.1.4'
F F 0.0171 0.0103 'International Tables Vol C Tables 4.2.6.8 and 6.1.1.4'
I I -0.4742 1.8119 'International Tables Vol C Tables 4.2.6.8 and 6.1.1.4'
N N 0.0061 0.0033 'International Tables Vol C Tables 4.2.6.8 and 6.1.1.4'
O O 0.0106 0.0060 'International Tables Vol C Tables 4.2.6.8 and 6.1.1.4'

loop_
_geom_angle_atom_site_label_1
_geom_angle_atom_site_label_2
_geom_angle_atom_site_label_3
_geom_angle
_geom_angle_site_symmetry_1
_geom_angle_site_symmetry_3
C36 C35 I1 121.3(3) . .
C36 C35 C40 115.9(4) . .
C40 C35 I1 122.6(3) . .
F4 C36 C35 119.5(4) . .
F4 C36 C37 118.8(4) . .
C37 C36 C35 121.8(4) . .
F3 C37 C36 118.2(4) . .
F3 C37 C38 119.5(4) . .
C36 C37 C38 122.2(4) . .
C37 C38 I2 121.4(3) . .
C39 C38 I2 122.9(3) . .
C39 C38 C37 115.7(4) . .
F2 C39 C38 119.3(4) . .
F2 C39 C40 118.5(4) . .
C38 C39 C40 122.2(4) . .
F1 C40 C35 120.0(4) . .
F1 C40 C39 117.9(4) . .
C39 C40 C35 122.0(4) . .
F5 C41 C42 120.1(4) . .
F5 C41 C43 119.0(5) . 2_576
C43 C41 C42 120.9(5) 2_576 .
C41 C42 I3 121.5(4) . .
C43 C42 I3 120.9(3) . .
C43 C42 C41 117.6(4) . .
F6 C43 C41 117.7(5) . 2_576
F6 C43 C42 120.8(4) . .
C42 C43 C41 121.5(5) . 2_576
C3 O1 C17 117.4(3) . .
C16 O3 C21 120.0(3) . .
C14 O4 C25 119.3(3) . .
C8 O6 C29 116.0(3) . .
C5 N1 C1 117.7(4) . .
C2 N2 H2 115.7 . .
C33 N2 H2 115.7 . .
C33 N2 C2 128.6(3) . .
C9 N3 H3 115.9 . .
C34 N3 H3 115.9 . .
C34 N3 C9 128.2(3) . .
C6 N4 C10 117.6(4) . .
N1 C1 H1 118.2 . .
N1 C1 C2 123.6(4) . .
C2 C1 H1 118.2 . .
N2 C2 C3 117.1(3) . .
C1 C2 N2 125.3(4) . .
C1 C2 C3 117.5(4) . .
O1 C3 C2 116.4(4) . .
O1 C3 C4 125.0(4) . .
C4 C3 C2 118.6(4) . .
C3 C4 H4 120.8 . .
C5 C4 C3 118.3(4) . .
C5 C4 H4 120.8 . .
N1 C5 C4 124.1(4) . .
N1 C5 H5 117.9 . .
C4 C5 H5 117.9 . .
N4 C6 H6 118.1 . .
N4 C6 C7 123.8(4) . .
C7 C6 H6 118.1 . .
C6 C7 H7 120.4 . .
C6 C7 C8 119.3(4) . .
C8 C7 H7 120.4 . .
O6 C8 C7 125.7(4) . .
O6 C8 C9 115.8(4) . .
C7 C8 C9 118.5(4) . .
N3 C9 C8 117.6(3) . .
C10 C9 N3 125.4(4) . .
C10 C9 C8 116.9(4) . .
N4 C10 C9 123.9(4) . .
N4 C10 H10 118.1 . .
C9 C10 H10 118.1 . .
C12 C11 C16 116.4(3) . .
C12 C11 C33 117.0(3) . .
C16 C11 C33 126.6(4) . .
C11 C12 H12 117.7 . .
C11 C12 C13 124.6(3) . .
C13 C12 H12 117.7 . .
C12 C13 C14 116.6(4) . .
C12 C13 C34 116.7(3) . .
C14 C13 C34 126.6(3) . .
O4 C14 C13 117.3(3) . .
O4 C14 C15 122.3(3) . .
C15 C14 C13 120.4(4) . .
C14 C15 H15 119.5 . .
C14 C15 C16 121.0(4) . .
C16 C15 H15 119.5 . .
O3 C16 C11 118.2(3) . .
O3 C16 C15 120.9(3) . .
C15 C16 C11 120.9(4) . .
O1 C17 H17A 109.7 . .
O1 C17 H17B 109.7 . .
O1 C17 C18 109.6(4) . .
H17A C17 H17B 108.2 . .
C18 C17 H17A 109.7 . .
C18 C17 H17B 109.7 . .
C17 C18 H18 107.9 . .
C17 C18 C19 112.3(5) . .
C17 C18 C20 108.6(5) . .
C19 C18 H18 107.9 . .
C19 C18 C20 112.2(5) . .
C20 C18 H18 107.9 . .
C18 C19 H19A 109.5 . .
C18 C19 H19B 109.5 . .
C18 C19 H19C 109.5 . .
H19A C19 H19B 109.5 . .
H19A C19 H19C 109.5 . .
H19B C19 H19C 109.5 . .
C18 C20 H20A 109.5 . .
C18 C20 H20B 109.5 . .
C18 C20 H20C 109.5 . .
H20A C20 H20B 109.5 . .
H20A C20 H20C 109.5 . .
H20B C20 H20C 109.5 . .
O3 C21 H21A 109.4 . .
O3 C21 H21B 109.4 . .
O3 C21 C22 111.3(4) . .
H21A C21 H21B 108.0 . .
C22 C21 H21A 109.4 . .
C22 C21 H21B 109.4 . .
C21 C22 H22 105.9 . .
C21 C22 C24 109.7(5) . .
C23 C22 C21 114.9(6) . .
C23 C22 H22 105.9 . .
C23 C22 C24 113.7(7) . .
C24 C22 H22 105.9 . .
C22 C23 H23A 109.5 . .
C22 C23 H23B 109.5 . .
C22 C23 H23C 109.5 . .
H23A C23 H23B 109.5 . .
H23A C23 H23C 109.5 . .
H23B C23 H23C 109.5 . .
C22 C24 H24A 109.5 . .
C22 C24 H24B 109.5 . .
C22 C24 H24C 109.5 . .
H24A C24 H24B 109.5 . .
H24A C24 H24C 109.5 . .
H24B C24 H24C 109.5 . .
O4 C25 H25A 109.1 . .
O4 C25 H25B 109.1 . .
O4 C25 C26 112.4(4) . .
H25A C25 H25B 107.8 . .
C26 C25 H25A 109.1 . .
C26 C25 H25B 109.1 . .
C25 C26 H26 106.2 . .
C25 C26 C27 110.2(6) . .
C25 C26 C28 116.6(7) . .
C27 C26 H26 106.2 . .
C28 C26 H26 106.2 . .
C28 C26 C27 110.7(7) . .
C26 C27 H27A 109.5 . .
C26 C27 H27B 109.5 . .
C26 C27 H27C 109.5 . .
H27A C27 H27B 109.5 . .
H27A C27 H27C 109.5 . .
H27B C27 H27C 109.5 . .
C26 C28 H28A 109.5 . .
C26 C28 H28B 109.5 . .
C26 C28 H28C 109.5 . .
H28A C28 H28B 109.5 . .
H28A C28 H28C 109.5 . .
H28B C28 H28C 109.5 . .
O6 C29 H29A 109.8 . .
O6 C29 H29B 109.8 . .
O6 C29 C30 109.3(4) . .
H29A C29 H29B 108.3 . .
C30 C29 H29A 109.8 . .
C30 C29 H29B 109.8 . .
C29 C30 H30 108.4 . .
C29 C30 C31 108.9(5) . .
C31 C30 H30 108.4 . .
C32 C30 C29 111.6(5) . .
C32 C30 H30 108.4 . .
C32 C30 C31 110.8(6) . .
C30 C31 H31A 109.5 . .
C30 C31 H31B 109.5 . .
C30 C31 H31C 109.5 . .
H31A C31 H31B 109.5 . .
H31A C31 H31C 109.5 . .
H31B C31 H31C 109.5 . .
C30 C32 H32A 109.5 . .
C30 C32 H32B 109.5 . .
C30 C32 H32C 109.5 . .
H32A C32 H32B 109.5 . .
H32A C32 H32C 109.5 . .
H32B C32 H32C 109.5 . .
O2 C33 N2 122.8(4) . .
O2 C33 C11 120.4(4) . .
N2 C33 C11 116.7(3) . .
O5 C34 N3 121.8(4) . .
O5 C34 C13 120.1(4) . .
N3 C34 C13 118.0(3) . .

loop_
_geom_bond_atom_site_label_1
_geom_bond_atom_site_label_2
_geom_bond_distance
_geom_bond_site_symmetry_2
I1 C35 2.106(4) .
I2 C38 2.100(4) .
F1 C40 1.353(5) .
F2 C39 1.341(5) .
F3 C37 1.348(5) .
F4 C36 1.344(5) .
C35 C36 1.374(6) .
C35 C40 1.381(6) .
C36 C37 1.371(7) .
C37 C38 1.381(6) .
C38 C39 1.371(6) .
C39 C40 1.369(6) .
I3 C42 2.078(4) .
F5 C41 1.332(6) .
F6 C43 1.335(5) .
C41 C42 1.377(7) .
C41 C43 1.378(7) 2_576
C42 C43 1.369(7) .
O1 C3 1.350(5) .
O1 C17 1.460(5) .
O2 C33 1.218(5) .
O3 C16 1.370(5) .
O3 C21 1.451(5) .
O4 C14 1.365(5) .
O4 C25 1.435(5) .
O5 C34 1.230(5) .
O6 C8 1.347(5) .
O6 C29 1.459(5) .
N1 C1 1.330(5) .
N1 C5 1.312(6) .
N2 H2 0.8600 .
N2 C2 1.398(5) .
N2 C33 1.358(5) .
N3 H3 0.8600 .
N3 C9 1.398(5) .
N3 C34 1.350(5) .
N4 C6 1.322(6) .
N4 C10 1.326(5) .
C1 H1 0.9300 .
C1 C2 1.381(6) .
C2 C3 1.399(6) .
C3 C4 1.383(6) .
C4 H4 0.9300 .
C4 C5 1.371(6) .
C5 H5 0.9300 .
C6 H6 0.9300 .
C6 C7 1.363(6) .
C7 H7 0.9300 .
C7 C8 1.373(6) .
C8 C9 1.407(5) .
C9 C10 1.390(5) .
C10 H10 0.9300 .
C11 C12 1.383(5) .
C11 C16 1.397(5) .
C11 C33 1.498(5) .
C12 H12 0.9300 .
C12 C13 1.390(5) .
C13 C14 1.407(5) .
C13 C34 1.499(5) .
C14 C15 1.370(6) .
C15 H15 0.9300 .
C15 C16 1.386(5) .
C17 H17A 0.9700 .
C17 H17B 0.9700 .
C17 C18 1.484(7) .
C18 H18 0.9800 .
C18 C19 1.507(8) .
C18 C20 1.523(7) .
C19 H19A 0.9600 .
C19 H19B 0.9600 .
C19 H19C 0.9600 .
C20 H20A 0.9600 .
C20 H20B 0.9600 .
C20 H20C 0.9600 .
C21 H21A 0.9700 .
C21 H21B 0.9700 .
C21 C22 1.487(7) .
C22 H22 0.9800 .
C22 C23 1.470(8) .
C22 C24 1.500(8) .
C23 H23A 0.9600 .
C23 H23B 0.9600 .
C23 H23C 0.9600 .
C24 H24A 0.9600 .
C24 H24B 0.9600 .
C24 H24C 0.9600 .
C25 H25A 0.9700 .
C25 H25B 0.9700 .
C25 C26 1.431(8) .
C26 H26 0.9800 .
C26 C27 1.517(8) .
C26 C28 1.448(10) .
C27 H27A 0.9600 .
C27 H27B 0.9600 .
C27 H27C 0.9600 .
C28 H28A 0.9600 .
C28 H28B 0.9600 .
C28 H28C 0.9600 .
C29 H29A 0.9700 .
C29 H29B 0.9700 .
C29 C30 1.491(7) .
C30 H30 0.9800 .
C30 C31 1.538(8) .
C30 C32 1.473(9) .
C31 H31A 0.9600 .
C31 H31B 0.9600 .
C31 H31C 0.9600 .
C32 H32A 0.9600 .
C32 H32B 0.9600 .
C32 H32C 0.9600 .

loop_
_geom_torsion_atom_site_label_1
_geom_torsion_atom_site_label_2
_geom_torsion_atom_site_label_3
_geom_torsion_atom_site_label_4
_geom_torsion
_geom_torsion_site_symmetry_1
_geom_torsion_site_symmetry_4
I1 C35 C36 F4 3.1(7) . .
I1 C35 C36 C37 -176.5(4) . .
I1 C35 C40 F1 -5.7(6) . .
I1 C35 C40 C39 174.2(3) . .
I2 C38 C39 F2 1.8(6) . .
I2 C38 C39 C40 -179.5(4) . .
F2 C39 C40 F1 1.2(6) . .
F2 C39 C40 C35 -178.7(4) . .
F3 C37 C38 I2 -3.4(7) . .
F3 C37 C38 C39 177.9(4) . .
F4 C36 C37 F3 3.1(8) . .
F4 C36 C37 C38 -177.6(5) . .
C35 C36 C37 F3 -177.3(5) . .
C35 C36 C37 C38 2.0(8) . .
C36 C35 C40 F1 178.1(4) . .
C36 C35 C40 C39 -2.0(7) . .
C36 C37 C38 I2 177.3(4) . .
C36 C37 C38 C39 -1.4(8) . .
C37 C38 C39 F2 -179.6(4) . .
C37 C38 C39 C40 -0.9(7) . .
C38 C39 C40 F1 -177.5(4) . .
C38 C39 C40 C35 2.6(7) . .
C40 C35 C36 F4 179.3(5) . .
C40 C35 C36 C37 -0.2(8) . .
I3 C42 C43 F6 1.0(7) . .
I3 C42 C43 C41 179.7(4) . 2_576
F5 C41 C42 I3 1.5(7) . .
F5 C41 C42 C43 -178.9(5) . .
C41 C42 C43 F6 -178.6(5) . .
C41 C42 C43 C41 0.0(9) . 2_576
C43 C41 C42 I3 -179.7(4) 2_576 .
C43 C41 C42 C43 0.0(9) 2_576 .
O1 C3 C4 C5 -179.7(5) . .
O1 C17 C18 C19 -57.9(6) . .
O1 C17 C18 C20 177.5(5) . .
O3 C21 C22 C23 -56.6(8) . .
O3 C21 C22 C24 173.8(6) . .
O4 C14 C15 C16 -178.8(4) . .
O4 C25 C26 C27 169.7(6) . .
O4 C25 C26 C28 -63.1(10) . .
O6 C8 C9 N3 -0.5(6) . .
O6 C8 C9 C10 178.6(4) . .
O6 C29 C30 C31 174.4(6) . .
O6 C29 C30 C32 -62.9(7) . .
N1 C1 C2 N2 179.7(4) . .
N1 C1 C2 C3 1.8(7) . .
N2 C2 C3 O1 0.5(6) . .
N2 C2 C3 C4 -178.3(4) . .
N3 C9 C10 N4 -179.6(4) . .
N4 C6 C7 C8 0.8(7) . .
C1 N1 C5 C4 0.3(8) . .
C1 C2 C3 O1 178.5(4) . .
C1 C2 C3 C4 -0.3(7) . .
C2 N2 C33 O2 1.5(7) . .
C2 N2 C33 C11 -177.1(4) . .
C2 C3 C4 C5 -1.0(7) . .
C3 O1 C17 C18 177.3(4) . .
C3 C4 C5 N1 1.1(8) . .
C5 N1 C1 C2 -1.9(7) . .
C6 N4 C10 C9 0.7(7) . .
C6 C7 C8 O6 -179.7(4) . .
C6 C7 C8 C9 1.3(7) . .
C7 C8 C9 N3 178.6(4) . .
C7 C8 C9 C10 -2.3(6) . .
C8 O6 C29 C30 176.7(4) . .
C8 C9 C10 N4 1.3(7) . .
C9 N3 C34 O5 1.1(7) . .
C9 N3 C34 C13 -177.0(4) . .
C10 N4 C6 C7 -1.8(7) . .
C11 C12 C13 C14 2.0(6) . .
C11 C12 C13 C34 -175.6(4) . .
C12 C11 C16 O3 178.1(4) . .
C12 C11 C16 C15 -3.4(6) . .
C12 C11 C33 O2 -11.0(6) . .
C12 C11 C33 N2 167.7(4) . .
C12 C13 C14 O4 176.3(4) . .
C12 C13 C14 C15 -2.1(6) . .
C12 C13 C34 O5 -16.1(6) . .
C12 C13 C34 N3 162.0(4) . .
C13 C14 C15 C16 -0.5(6) . .
C14 O4 C25 C26 166.3(6) . .
C14 C13 C34 O5 166.6(4) . .
C14 C13 C34 N3 -15.3(6) . .
C14 C15 C16 O3 -178.2(4) . .
C14 C15 C16 C11 3.4(7) . .
C16 O3 C21 C22 118.6(5) . .
C16 C11 C12 C13 0.7(6) . .
C16 C11 C33 O2 165.9(4) . .
C16 C11 C33 N2 -15.5(6) . .
C17 O1 C3 C2 -174.9(4) . .
C17 O1 C3 C4 3.9(7) . .
C21 O3 C16 C11 -148.1(4) . .
C21 O3 C16 C15 33.5(6) . .
C25 O4 C14 C13 176.5(4) . .
C25 O4 C14 C15 -5.1(6) . .
C29 O6 C8 C7 10.4(6) . .
C29 O6 C8 C9 -170.5(4) . .
C33 N2 C2 C1 7.6(7) . .
C33 N2 C2 C3 -174.5(4) . .
C33 C11 C12 C13 177.9(4) . .
C33 C11 C16 O3 1.2(6) . .
C33 C11 C16 C15 179.7(4) . .
C34 N3 C9 C8 174.2(4) . .
C34 N3 C9 C10 -4.9(7) . .
C34 C13 C14 O4 -6.4(6) . .
C34 C13 C14 C15 175.2(4) . .

loop_
_smtbx_masks_void_nr
_smtbx_masks_void_average_x
_smtbx_masks_void_average_y
_smtbx_masks_void_average_z
_smtbx_masks_void_volume
_smtbx_masks_void_count_electrons
1 0.284 0.181 0.313 79.5 14.8
2 -0.284 -0.181 0.687 79.5 16.1
3 0.227 0.808 0.294 8.8 0.0
4 0.773 0.192 0.706 8.8 0.0
